data_4329545
loop_
_publ_author_name
'Anindita Chakraborty'
'Barindra Kumar Ghosh'
'Jordi Ribas-Arino'
'Joan Ribas'
'Tapas Kumar Maji'

_publ_section_title
;
 A Heterometallic (NiII-CuII) Decanuclear Cluster Containing Two Distorted
 Cubane-like Pentanuclear Cores: Synthesis, Structure, and Magnetic
 Properties
;
_journal_name_full 'Inorganic Chemistry'
_journal_page_first 6440
_journal_page_last 6442
_journal_paper_doi 10.1021/ic300756g
_journal_volume 51
_journal_year 2012
_chemical_formula_sum 'C98 H130 Cu6 N16 Ni4 O49'
_chemical_formula_weight 2931.04
_chemical_name_systematic
;
 ?
;
_space_group_IT_number 14
_symmetry_cell_setting monoclinic
_symmetry_space_group_name_Hall '-P 2ybc'
_symmetry_space_group_name_H-M 'P 1 21/c 1'
_atom_sites_solution_hydrogens geom
_atom_sites_solution_primary direct
_atom_sites_solution_secondary difmap
_audit_creation_method SHELXL-97
_cell_angle_alpha 90.00
_cell_angle_beta 98.698(4)
_cell_angle_gamma 90.00
_cell_formula_units_Z 2
_cell_length_a 11.8151(6)
_cell_length_b 23.7558(16)
_cell_length_c 22.5320(14)
_cell_measurement_reflns_used 57208
_cell_measurement_temperature 293(2)
_cell_measurement_theta_max 25.02
_cell_measurement_theta_min 2.3
_cell_volume 6251.5(7)
_computing_cell_refinement SMART
_computing_data_collection 'SMART (Bruker,2000)'
_computing_data_reduction 'SAINT (Bruker,2000)'
_computing_molecular_graphics 'Mercury 1.4.1'
_computing_publication_material 'PLATON (Spek, 2003)'
_computing_structure_refinement 'SHELXL-97 (Sheldrick, 2008)'
_computing_structure_solution 'SIR-92 (Altomare et al. 1994)'
_diffrn_ambient_temperature 293(2)
_diffrn_measured_fraction_theta_full 0.991
_diffrn_measured_fraction_theta_max 0.991
_diffrn_radiation_monochromator graphite
_diffrn_radiation_source 'fine-focus sealed tube'
_diffrn_radiation_type MoK\a
_diffrn_radiation_wavelength 0.71073
_diffrn_reflns_av_R_equivalents 0.1933
_diffrn_reflns_av_sigmaI/netI 0.2067
_diffrn_reflns_limit_h_max 14
_diffrn_reflns_limit_h_min -14
_diffrn_reflns_limit_k_max 28
_diffrn_reflns_limit_k_min -28
_diffrn_reflns_limit_l_max 26
_diffrn_reflns_limit_l_min -25
_diffrn_reflns_number 57208
_diffrn_reflns_theta_full 25.02
_diffrn_reflns_theta_max 25.02
_diffrn_reflns_theta_min 2.26
_exptl_absorpt_coefficient_mu 1.678
_exptl_absorpt_correction_T_max 0.9359
_exptl_absorpt_correction_T_min 0.8502
_exptl_absorpt_correction_type empirical
_exptl_absorpt_process_details SADABS
_exptl_crystal_colour Green
_exptl_crystal_density_diffrn 1.529
_exptl_crystal_description Block
_exptl_crystal_F_000 2908
_exptl_crystal_size_max 0.10
_exptl_crystal_size_mid 0.04
_exptl_crystal_size_min 0.04
_refine_diff_density_max 1.340
_refine_diff_density_min -0.608
_refine_diff_density_rms 0.122
_refine_ls_extinction_method none
_refine_ls_goodness_of_fit_ref 0.966
_refine_ls_hydrogen_treatment noref
_refine_ls_matrix_type full
_refine_ls_number_parameters 780
_refine_ls_number_reflns 10924
_refine_ls_number_restraints 8
_refine_ls_restrained_S_all 0.968
_refine_ls_R_factor_all 0.2115
_refine_ls_R_factor_gt 0.0767
_refine_ls_shift/su_max 0.001
_refine_ls_shift/su_mean 0.000
_refine_ls_structure_factor_coef Fsqd
_refine_ls_weighting_details 'calc w=1/[\s^2^(Fo^2^)+(0.1139P)^2^+0.0000P] where P=(Fo^2^+2Fc^2^)/3'
_refine_ls_weighting_scheme calc
_refine_ls_wR_factor_gt 0.1751
_refine_ls_wR_factor_ref 0.2471
_reflns_number_gt 4426
_reflns_number_total 10924
_reflns_threshold_expression >2\s(I)
_cod_data_source_file ic300756g_si_002.cif
_cod_data_source_block compound1
_cod_database_code 4329545

loop_
_symmetry_equiv_pos_as_xyz
'x, y, z'
'-x, y+1/2, -z+1/2'
'-x, -y, -z'
'x, -y-1/2, z-1/2'

loop_
_atom_site_label
_atom_site_type_symbol
_atom_site_fract_x
_atom_site_fract_y
_atom_site_fract_z
_atom_site_U_iso_or_equiv
_atom_site_adp_type
_atom_site_occupancy
_atom_site_symmetry_multiplicity
_atom_site_calc_flag
_atom_site_refinement_flags
C1 C 1.2362(9) 0.1026(5) 0.4594(5) 0.051(3) Uani 1 1 d .
H1 H 1.2264 0.0723 0.4331 0.061 Uiso 1 1 calc R
C2 C 1.3183(9) 0.1420(6) 0.4541(6) 0.062(4) Uani 1 1 d .
H2 H 1.3634 0.1388 0.4238 0.074 Uiso 1 1 calc R
C3 C 1.3341(9) 0.1865(6) 0.4940(6) 0.061(4) Uani 1 1 d .
H3 H 1.3903 0.2133 0.4910 0.074 Uiso 1 1 calc R
C4 C 1.2653(9) 0.1906(5) 0.5385(5) 0.055(3) Uani 1 1 d .
H4 H 1.2744 0.2203 0.5656 0.066 Uiso 1 1 calc R
C5 C 1.1836(8) 0.1501(5) 0.5420(5) 0.038(3) Uani 1 1 d .
C6 C 1.1035(8) 0.1519(5) 0.5882(5) 0.043(3) Uani 1 1 d .
C7 C 1.0336(8) 0.2048(4) 0.5822(5) 0.041(3) Uani 1 1 d .
C8 C 0.9673(10) 0.2188(5) 0.5290(6) 0.055(3) Uani 1 1 d .
H8 H 0.9687 0.1954 0.4960 0.066 Uiso 1 1 calc R
C9 C 0.9010(10) 0.2644(6) 0.5225(6) 0.070(4) Uani 1 1 d .
H9 H 0.8555 0.2730 0.4862 0.084 Uiso 1 1 calc R
C10 C 0.9037(11) 0.2990(6) 0.5737(7) 0.078(4) Uani 1 1 d .
H10 H 0.8617 0.3322 0.5715 0.093 Uiso 1 1 calc R
C11 C 0.9698(10) 0.2829(6) 0.6277(6) 0.064(4) Uani 1 1 d .
H11 H 0.9693 0.3051 0.6617 0.077 Uiso 1 1 calc R
C12 C 1.0966(10) 0.2802(5) 0.8107(6) 0.057(3) Uani 1 1 d .
H12 H 1.1702 0.2912 0.8059 0.069 Uiso 1 1 calc R
C13 C 1.0454(12) 0.3079(6) 0.8522(6) 0.068(4) Uani 1 1 d .
H13 H 1.0829 0.3370 0.8749 0.081 Uiso 1 1 calc R
C14 C 0.9350(11) 0.2917(6) 0.8599(6) 0.070(4) Uani 1 1 d .
H14 H 0.8974 0.3101 0.8877 0.084 Uiso 1 1 calc R
C15 C 0.8818(11) 0.2478(6) 0.8257(6) 0.066(4) Uani 1 1 d .
H15 H 0.8091 0.2354 0.8307 0.079 Uiso 1 1 calc R
C16 C 0.9414(9) 0.2230(5) 0.7836(5) 0.044(3) Uani 1 1 d .
C17 C 0.8918(8) 0.1763(5) 0.7423(5) 0.051(3) Uani 1 1 d .
C18 C 0.8280(8) 0.1310(5) 0.7739(5) 0.044(3) Uani 1 1 d .
C19 C 0.7164(9) 0.1374(6) 0.7814(6) 0.071(4) Uani 1 1 d .
H19 H 0.6768 0.1696 0.7670 0.085 Uiso 1 1 calc R
C20 C 0.6626(11) 0.0976(7) 0.8095(8) 0.095(5) Uani 1 1 d .
H20 H 0.5860 0.1015 0.8138 0.115 Uiso 1 1 calc R
C21 C 0.7276(11) 0.0488(6) 0.8325(6) 0.074(4) Uani 1 1 d .
H21 H 0.6955 0.0207 0.8534 0.089 Uiso 1 1 calc R
C22 C 0.8385(9) 0.0458(5) 0.8224(5) 0.056(3) Uani 1 1 d .
H22 H 0.8822 0.0145 0.8360 0.067 Uiso 1 1 calc R
C23 C 0.7155(9) 0.0221(6) 0.6632(5) 0.060(3) Uani 1 1 d .
H23 H 0.6716 0.0515 0.6446 0.072 Uiso 1 1 calc R
C24 C 0.6642(11) -0.0262(7) 0.6842(6) 0.076(4) Uani 1 1 d .
H24 H 0.5847 -0.0281 0.6796 0.092 Uiso 1 1 calc R
C25 C 0.7268(10) -0.0704(6) 0.7113(6) 0.068(4) Uani 1 1 d .
H25 H 0.6921 -0.1026 0.7237 0.081 Uiso 1 1 calc R
C26 C 0.8445(10) -0.0643(5) 0.7190(6) 0.063(4) Uani 1 1 d .
H26 H 0.8906 -0.0916 0.7402 0.075 Uiso 1 1 calc R
C27 C 0.8945(8) -0.0185(5) 0.6958(5) 0.040(3) Uani 1 1 d .
C28 C 1.0255(8) -0.0124(5) 0.6995(5) 0.045(3) Uani 1 1 d .
C29 C 1.0874(8) -0.0326(5) 0.7574(6) 0.044(3) Uani 1 1 d .
C30 C 1.1334(9) -0.0870(5) 0.7649(6) 0.055(3) Uani 1 1 d .
H30 H 1.1274 -0.1117 0.7325 0.066 Uiso 1 1 calc R
C31 C 1.1861(10) -0.1032(6) 0.8190(6) 0.059(3) Uani 1 1 d .
H31 H 1.2149 -0.1395 0.8242 0.071 Uiso 1 1 calc R
C32 C 1.1980(9) -0.0676(6) 0.8661(7) 0.072(4) Uani 1 1 d .
H32 H 1.2353 -0.0785 0.9037 0.086 Uiso 1 1 calc R
C33 C 1.1518(9) -0.0130(6) 0.8561(6) 0.063(4) Uani 1 1 d .
H33 H 1.1586 0.0120 0.8882 0.076 Uiso 1 1 calc R
C34 C 1.3824(9) -0.0092(5) 0.7483(6) 0.060(4) Uani 1 1 d .
H34 H 1.3726 -0.0275 0.7113 0.072 Uiso 1 1 calc R
C35 C 1.4464(10) -0.0342(6) 0.7972(8) 0.072(4) Uani 1 1 d .
H35 H 1.4797 -0.0692 0.7930 0.086 Uiso 1 1 calc R
C36 C 1.4615(10) -0.0085(7) 0.8517(8) 0.071(4) Uani 1 1 d .
H36 H 1.5036 -0.0254 0.8852 0.085 Uiso 1 1 calc R
C37 C 1.4132(9) 0.0425(6) 0.8552(6) 0.062(4) Uani 1 1 d .
H37 H 1.4239 0.0611 0.8919 0.075 Uiso 1 1 calc R
C38 C 1.3488(7) 0.0680(5) 0.8068(6) 0.043(3) Uani 1 1 d .
C39 C 1.2900(8) 0.1248(5) 0.8065(5) 0.049(3) Uani 1 1 d .
C40 C 1.2328(9) 0.1345(5) 0.8635(5) 0.046(3) Uani 1 1 d .
C41 C 1.2933(10) 0.1556(5) 0.9157(6) 0.065(4) Uani 1 1 d .
H41 H 1.3704 0.1645 0.9180 0.078 Uiso 1 1 calc R
C42 C 1.2360(13) 0.1633(6) 0.9657(6) 0.079(4) Uani 1 1 d .
H42 H 1.2750 0.1765 1.0020 0.095 Uiso 1 1 calc R
C43 C 1.1183(11) 0.1507(6) 0.9594(6) 0.069(4) Uani 1 1 d .
H43 H 1.0765 0.1565 0.9906 0.083 Uiso 1 1 calc R
C44 C 1.0681(10) 0.1294(5) 0.9053(6) 0.060(3) Uani 1 1 d .
H44 H 0.9914 0.1192 0.9015 0.072 Uiso 1 1 calc R
C45 C 0.7396(9) 0.1167(7) 0.5552(6) 0.064(4) Uani 1 1 d .
C46 C 0.6429(10) 0.1563(6) 0.5349(7) 0.093(5) Uani 1 1 d .
H46A H 0.6448 0.1869 0.5629 0.139 Uiso 1 1 calc R
H46B H 0.5715 0.1366 0.5328 0.139 Uiso 1 1 calc R
H46C H 0.6506 0.1708 0.4959 0.139 Uiso 1 1 calc R
C47 C 1.3842(12) 0.0520(6) 0.6115(6) 0.063(4) Uani 1 1 d .
C48 C 1.4184(11) 0.0138(6) 0.5599(6) 0.085(5) Uani 1 1 d .
H48A H 1.3564 -0.0113 0.5459 0.128 Uiso 1 1 calc R
H48B H 1.4853 -0.0077 0.5751 0.128 Uiso 1 1 calc R
H48C H 1.4342 0.0371 0.5273 0.128 Uiso 1 1 calc R
C49 C 1.179(3) 0.3819(14) 0.6438(14) 0.272(17) Uani 1 1 d U
N1 N 1.0329(7) 0.2369(4) 0.6315(4) 0.044(2) Uani 1 1 d .
N2 N 1.1680(7) 0.1074(4) 0.5032(4) 0.043(2) Uani 1 1 d .
N3 N 1.0483(7) 0.2384(4) 0.7764(4) 0.047(2) Uani 1 1 d .
N4 N 0.8867(7) 0.0870(4) 0.7930(4) 0.048(2) Uani 1 1 d .
N5 N 0.8314(7) 0.0239(4) 0.6712(4) 0.047(2) Uani 1 1 d .
N6 N 1.0990(6) 0.0043(4) 0.8028(5) 0.044(2) Uani 1 1 d .
N7 N 1.3338(7) 0.0413(4) 0.7531(5) 0.050(3) Uani 1 1 d .
N8 N 1.1218(7) 0.1224(4) 0.8570(4) 0.046(2) Uani 1 1 d .
O1 O 1.1696(5) 0.1503(3) 0.6452(3) 0.0435(19) Uani 1 1 d .
O2 O 1.0273(5) 0.1052(3) 0.5796(3) 0.0412(18) Uani 1 1 d .
O1W O 1.4473(7) 0.1805(5) 0.6999(5) 0.096(3) Uani 1 1 d .
O3 O 0.9783(5) 0.1488(3) 0.7173(3) 0.0422(19) Uani 1 1 d .
O2W O 0.6158(9) 0.2712(5) 0.6976(6) 0.137(5) Uani 1 1 d .
O4 O 0.8131(5) 0.2043(3) 0.6965(3) 0.054(2) Uani 1 1 d .
O3W O 0.964(6) -0.044(3) 0.942(3) 0.38(4) Uiso 0.50 1 d PD
O3WA O 0.909(6) -0.012(3) 0.964(3) 0.37(4) Uiso 0.50 1 d PD
O5 O 1.0483(5) 0.0448(3) 0.6928(3) 0.0416(18) Uani 1 1 d .
O15 O 1.2695(18) 0.3608(17) 0.6214(9) 0.41(2) Uani 1 1 d .
O6 O 1.0566(6) -0.0439(3) 0.6501(4) 0.055(2) Uani 1 1 d .
O7 O 1.2042(5) 0.1273(3) 0.7569(3) 0.0406(18) Uani 1 1 d .
O6W O 1.4077(17) 0.2851(9) 0.8342(10) 0.257(9) Uiso 1 1 d .
O8 O 1.3741(5) 0.1665(3) 0.8064(4) 0.061(2) Uani 1 1 d .
O7WA O 0.594(4) 0.3608(17) 0.821(3) 0.29(4) Uani 0.50 1 d P
O9 O 0.8016(5) 0.1311(3) 0.6071(4) 0.054(2) Uani 1 1 d .
O10 O 0.7533(8) 0.0753(5) 0.5275(5) 0.104(4) Uani 1 1 d .
O9W O 0.636(4) 0.273(2) 0.398(2) 0.28(2) Uiso 0.50 1 d P
O9WA O 0.670(4) 0.320(2) 0.432(2) 0.30(2) Uiso 0.50 1 d PD
O11 O 1.2819(6) 0.0430(3) 0.6207(3) 0.057(2) Uani 1 1 d .
O10W O 0.489(2) 0.3185(11) 0.5952(13) 0.329(13) Uiso 1 1 d .
O12 O 1.4500(8) 0.0863(4) 0.6353(4) 0.079(3) Uani 1 1 d .
O11W O 0.829(3) 0.3973(15) 0.4722(15) 0.23(2) Uani 0.50 1 d P
O13 O 0.9388(6) 0.0009(3) 0.5434(3) 0.0484(19) Uani 1 1 d .
O12W O 0.8649(18) 0.0956(7) 0.4428(8) 0.220(8) Uani 1 1 d .
O14 O 1.2573(6) 0.2504(3) 0.7120(4) 0.067(2) Uani 1 1 d .
O13W O 0.667(4) -0.015(2) 0.997(2) 0.30(2) Uiso 0.50 1 d P
O14W O 0.597(5) 0.341(3) 0.508(3) 0.38(3) Uiso 0.50 1 d PD
O7W O 0.558(6) 0.332(2) 0.790(3) 0.35(5) Uani 0.50 1 d P
Ni1 Ni 1.11555(11) 0.19842(6) 0.70811(6) 0.0435(4) Uani 1 1 d .
Ni2 Ni 1.05310(10) 0.08659(6) 0.77480(6) 0.0409(4) Uani 1 1 d .
Cu1 Cu 0.92941(9) 0.08482(6) 0.64060(6) 0.0434(4) Uani 1 1 d .
Cu2 Cu 1.24046(10) 0.08521(6) 0.68679(6) 0.0444(4) Uani 1 1 d .
Cu3 Cu 1.05118(11) 0.05286(6) 0.51960(6) 0.0497(4) Uani 1 1 d .

loop_
_atom_site_aniso_label
_atom_site_aniso_U_11
_atom_site_aniso_U_22
_atom_site_aniso_U_33
_atom_site_aniso_U_23
_atom_site_aniso_U_13
_atom_site_aniso_U_12
C1 0.077(8) 0.045(8) 0.035(8) -0.002(6) 0.018(6) 0.015(6)
C2 0.053(7) 0.075(10) 0.064(10) 0.011(8) 0.028(6) -0.003(7)
C3 0.044(6) 0.066(10) 0.078(10) 0.006(8) 0.022(6) -0.006(6)
C4 0.064(7) 0.045(8) 0.059(9) 0.003(7) 0.021(6) -0.004(6)
C5 0.047(6) 0.034(7) 0.033(7) 0.001(6) 0.007(5) 0.004(5)
C6 0.046(6) 0.048(8) 0.034(7) -0.003(6) 0.008(5) -0.006(5)
C7 0.053(6) 0.032(7) 0.041(8) 0.011(6) 0.017(5) 0.008(5)
C8 0.081(8) 0.040(8) 0.043(8) 0.004(6) 0.003(7) 0.008(7)
C9 0.080(9) 0.083(11) 0.045(9) -0.006(8) 0.002(7) 0.025(8)
C10 0.076(9) 0.069(11) 0.090(13) 0.009(10) 0.019(8) 0.018(8)
C11 0.081(8) 0.062(10) 0.052(9) 0.010(7) 0.020(7) 0.018(7)
C12 0.075(8) 0.044(8) 0.055(9) -0.001(7) 0.015(7) 0.009(6)
C13 0.097(10) 0.062(10) 0.043(9) -0.018(7) 0.004(7) 0.006(8)
C14 0.087(9) 0.088(11) 0.037(8) -0.020(8) 0.016(7) -0.001(8)
C15 0.078(8) 0.074(10) 0.050(9) -0.010(8) 0.023(7) 0.009(7)
C16 0.060(7) 0.038(7) 0.032(7) -0.007(6) 0.004(5) 0.001(5)
C17 0.042(6) 0.058(9) 0.056(9) -0.010(7) 0.016(6) -0.002(6)
C18 0.048(6) 0.038(7) 0.049(8) 0.003(6) 0.016(5) 0.007(5)
C19 0.039(6) 0.087(11) 0.090(11) 0.006(9) 0.020(7) 0.011(6)
C20 0.059(8) 0.094(13) 0.140(16) 0.040(11) 0.038(9) -0.005(8)
C21 0.076(9) 0.071(11) 0.081(11) 0.011(9) 0.027(8) -0.020(8)
C22 0.050(7) 0.074(10) 0.047(8) 0.015(7) 0.015(6) -0.004(6)
C23 0.053(7) 0.072(10) 0.058(9) -0.015(7) 0.017(6) -0.010(6)
C24 0.065(8) 0.100(13) 0.068(11) -0.013(9) 0.024(7) -0.035(9)
C25 0.064(8) 0.067(10) 0.075(11) 0.010(8) 0.020(7) -0.021(7)
C26 0.058(7) 0.066(10) 0.067(10) 0.000(7) 0.016(6) 0.001(6)
C27 0.036(5) 0.040(7) 0.046(8) -0.006(6) 0.011(5) -0.007(5)
C28 0.053(6) 0.038(8) 0.046(8) -0.006(6) 0.017(6) 0.009(5)
C29 0.041(6) 0.035(8) 0.059(9) 0.007(7) 0.016(6) -0.003(5)
C30 0.063(7) 0.054(9) 0.049(9) 0.003(7) 0.012(6) -0.007(6)
C31 0.072(8) 0.046(9) 0.056(10) 0.003(8) -0.001(7) 0.000(6)
C32 0.052(7) 0.062(10) 0.094(13) 0.043(9) -0.012(7) -0.015(7)
C33 0.060(7) 0.073(11) 0.057(10) 0.017(8) 0.006(7) -0.010(7)
C34 0.050(6) 0.049(9) 0.085(11) 0.019(8) 0.026(7) 0.017(6)
C35 0.059(8) 0.051(10) 0.111(14) 0.033(10) 0.030(9) 0.012(7)
C36 0.056(7) 0.074(12) 0.084(12) 0.016(10) 0.014(7) -0.002(7)
C37 0.050(7) 0.070(10) 0.068(10) 0.004(8) 0.010(7) -0.005(7)
C38 0.025(5) 0.059(9) 0.047(8) 0.016(7) 0.005(5) 0.011(5)
C39 0.041(6) 0.060(9) 0.045(8) -0.004(6) 0.000(5) -0.014(6)
C40 0.060(7) 0.042(8) 0.034(7) -0.006(6) 0.003(5) -0.003(6)
C41 0.075(8) 0.074(10) 0.043(9) -0.011(7) -0.001(7) -0.018(7)
C42 0.102(11) 0.091(12) 0.037(9) -0.023(8) -0.014(8) -0.007(9)
C43 0.089(10) 0.087(11) 0.035(9) 0.001(8) 0.023(7) 0.006(8)
C44 0.064(7) 0.064(9) 0.053(9) -0.016(7) 0.014(7) -0.003(6)
C45 0.046(7) 0.087(12) 0.052(10) 0.004(8) -0.012(6) 0.004(7)
C46 0.069(8) 0.119(14) 0.085(12) 0.015(10) -0.005(8) 0.031(9)
C47 0.075(9) 0.075(11) 0.042(9) -0.009(8) 0.017(7) 0.017(8)
C48 0.083(9) 0.094(12) 0.087(12) -0.025(9) 0.044(8) 0.006(8)
C49 0.34(3) 0.29(3) 0.21(3) -0.20(2) 0.13(2) -0.24(3)
N1 0.058(5) 0.030(6) 0.043(6) 0.004(5) 0.008(4) -0.001(5)
N2 0.049(5) 0.051(7) 0.032(6) 0.012(5) 0.012(4) 0.002(4)
N3 0.052(5) 0.039(6) 0.050(7) -0.017(5) 0.006(4) -0.001(5)
N4 0.047(5) 0.053(7) 0.044(6) 0.001(5) 0.010(4) -0.012(5)
N5 0.042(5) 0.054(7) 0.048(6) -0.005(5) 0.015(4) -0.010(5)
N6 0.041(5) 0.042(6) 0.049(7) 0.006(6) 0.004(4) -0.007(4)
N7 0.037(5) 0.058(7) 0.056(8) 0.014(6) 0.009(4) 0.002(5)
N8 0.046(5) 0.049(6) 0.043(6) 0.006(5) 0.013(4) -0.002(4)
O1 0.044(4) 0.041(5) 0.045(5) -0.004(4) 0.006(4) 0.000(3)
O2 0.050(4) 0.041(5) 0.034(5) -0.005(4) 0.014(3) -0.001(3)
O1W 0.068(5) 0.130(9) 0.091(8) -0.009(7) 0.017(5) -0.017(5)
O3 0.039(4) 0.046(5) 0.044(5) -0.008(4) 0.014(3) -0.001(3)
O2W 0.112(8) 0.118(10) 0.188(13) 0.036(10) 0.045(8) 0.037(7)
O4 0.049(4) 0.060(6) 0.052(5) -0.003(4) 0.006(4) 0.011(4)
O5 0.041(4) 0.041(5) 0.045(5) -0.003(4) 0.015(3) -0.004(3)
O15 0.20(2) 0.90(8) 0.116(17) -0.11(3) 0.006(14) 0.01(3)
O6 0.063(5) 0.042(5) 0.064(6) -0.008(4) 0.027(4) 0.001(4)
O7 0.032(3) 0.053(5) 0.037(5) -0.010(4) 0.002(3) -0.004(3)
O8 0.047(4) 0.065(6) 0.068(6) 0.001(5) -0.003(4) -0.025(4)
O7WA 0.26(4) 0.13(4) 0.45(9) 0.16(5) -0.07(5) -0.07(3)
O9 0.041(4) 0.070(6) 0.049(6) 0.000(4) 0.004(4) 0.006(4)
O10 0.095(7) 0.100(9) 0.101(9) -0.058(7) -0.040(6) 0.030(6)
O11 0.051(4) 0.072(6) 0.050(6) -0.006(4) 0.016(4) 0.012(4)
O12 0.079(6) 0.089(8) 0.074(7) -0.026(6) 0.024(5) -0.011(5)
O11W 0.30(4) 0.24(4) 0.18(3) 0.14(3) 0.11(3) 0.18(3)
O13 0.062(4) 0.051(5) 0.035(5) -0.009(4) 0.018(4) -0.005(4)
O12W 0.34(2) 0.179(16) 0.168(17) -0.001(13) 0.122(16) 0.027(15)
O14 0.067(5) 0.061(6) 0.072(6) -0.001(5) 0.008(4) -0.021(4)
O7W 0.47(9) 0.21(5) 0.48(9) -0.11(5) 0.38(8) -0.05(5)
Ni1 0.0466(7) 0.0447(10) 0.0398(9) -0.0050(8) 0.0092(6) -0.0027(7)
Ni2 0.0385(7) 0.0482(9) 0.0371(9) -0.0018(7) 0.0088(6) -0.0021(6)
Cu1 0.0399(7) 0.0495(9) 0.0411(9) 0.0002(7) 0.0073(6) -0.0010(6)
Cu2 0.0440(7) 0.0503(10) 0.0400(9) -0.0007(7) 0.0100(6) 0.0043(6)
Cu3 0.0628(8) 0.0481(10) 0.0417(10) -0.0081(8) 0.0187(7) -0.0048(7)

loop_
_atom_type_symbol
_atom_type_description
_atom_type_scat_dispersion_real
_atom_type_scat_dispersion_imag
_atom_type_scat_source
C C 0.0033 0.0016 'International Tables Vol C Tables 4.2.6.8 and 6.1.1.4'
H H 0.0000 0.0000 'International Tables Vol C Tables 4.2.6.8 and 6.1.1.4'
N N 0.0061 0.0033 'International Tables Vol C Tables 4.2.6.8 and 6.1.1.4'
O O 0.0106 0.0060 'International Tables Vol C Tables 4.2.6.8 and 6.1.1.4'
Ni Ni 0.3393 1.1124 'International Tables Vol C Tables 4.2.6.8 and 6.1.1.4'
Cu Cu 0.3201 1.2651 'International Tables Vol C Tables 4.2.6.8 and 6.1.1.4'

loop_
_geom_angle_atom_site_label_1
_geom_angle_atom_site_label_2
_geom_angle_atom_site_label_3
_geom_angle
_geom_angle_site_symmetry_1
_geom_angle_site_symmetry_3
C2 C1 N2 120.6(11) . .
C1 C2 C3 119.6(11) . .
C2 C3 C4 119.2(11) . .
C5 C4 C3 119.1(12) . .
N2 C5 C4 121.6(10) . .
N2 C5 C6 115.7(9) . .
C4 C5 C6 122.6(10) . .
O1 C6 O2 110.9(8) . .
O1 C6 C7 109.2(9) . .
O2 C6 C7 108.2(8) . .
O1 C6 C5 108.2(8) . .
O2 C6 C5 109.5(9) . .
C7 C6 C5 110.9(9) . .
N1 C7 C8 120.6(10) . .
N1 C7 C6 118.2(10) . .
C8 C7 C6 121.2(11) . .
C9 C8 C7 123.0(12) . .
C8 C9 C10 116.2(13) . .
C11 C10 C9 119.6(13) . .
N1 C11 C10 121.3(13) . .
N3 C12 C13 124.3(12) . .
C12 C13 C14 118.3(13) . .
C15 C14 C13 119.4(12) . .
C14 C15 C16 117.5(11) . .
N3 C16 C15 123.0(11) . .
N3 C16 C17 114.2(9) . .
C15 C16 C17 122.8(10) . .
O3 C17 O4 111.0(9) . .
O3 C17 C16 110.6(8) . .
O4 C17 C16 104.5(9) . .
O3 C17 C18 107.1(9) . .
O4 C17 C18 110.1(8) . .
C16 C17 C18 113.4(9) . .
N4 C18 C19 122.0(11) . .
N4 C18 C17 116.3(9) . .
C19 C18 C17 121.8(11) . .
C20 C19 C18 120.8(13) . .
C19 C20 C21 118.0(12) . .
C22 C21 C20 117.0(12) . .
N4 C22 C21 122.0(12) . .
N5 C23 C24 117.2(12) . .
C25 C24 C23 122.7(12) . .
C24 C25 C26 116.1(12) . .
C27 C26 C25 121.0(12) . .
N5 C27 C26 120.8(10) . .
N5 C27 C28 116.6(9) . .
C26 C27 C28 122.5(11) . .
O5 C28 O6 110.3(8) . .
O5 C28 C29 109.5(9) . .
O6 C28 C29 111.5(9) . .
O5 C28 C27 107.1(8) . .
O6 C28 C27 106.3(9) . .
C29 C28 C27 112.1(9) . .
N6 C29 C30 121.2(11) . .
N6 C29 C28 116.4(10) . .
C30 C29 C28 122.4(11) . .
C31 C30 C29 119.4(13) . .
C30 C31 C32 121.1(13) . .
C31 C32 C33 117.3(13) . .
N6 C33 C32 123.0(13) . .
N7 C34 C35 120.8(13) . .
C36 C35 C34 120.7(14) . .
C37 C36 C35 117.4(14) . .
C36 C37 C38 122.7(14) . .
N7 C38 C37 119.0(11) . .
N7 C38 C39 114.5(10) . .
C37 C38 C39 126.5(12) . .
O7 C39 O8 113.5(9) . .
O7 C39 C38 108.6(9) . .
O8 C39 C38 107.6(8) . .
O7 C39 C40 107.5(8) . .
O8 C39 C40 107.0(9) . .
C38 C39 C40 112.6(10) . .
N8 C40 C41 123.3(11) . .
N8 C40 C39 115.0(9) . .
C41 C40 C39 121.7(10) . .
C40 C41 C42 118.8(11) . .
C43 C42 C41 118.4(11) . .
C44 C43 C42 117.3(11) . .
N8 C44 C43 124.7(11) . .
O10 C45 O9 125.1(12) . .
O10 C45 C46 121.1(13) . .
O9 C45 C46 113.7(13) . .
O12 C47 O11 127.7(12) . .
O12 C47 C48 120.0(12) . .
O11 C47 C48 112.1(12) . .
C11 N1 C7 119.3(10) . .
C11 N1 Ni1 127.8(9) . .
C7 N1 Ni1 112.2(7) . .
C5 N2 C1 119.8(9) . .
C5 N2 Cu3 114.2(7) . .
C1 N2 Cu3 125.8(8) . .
C12 N3 C16 117.4(9) . .
C12 N3 Ni1 126.5(7) . .
C16 N3 Ni1 115.9(7) . .
C18 N4 C22 120.2(9) . .
C18 N4 Ni2 114.6(7) . .
C22 N4 Ni2 125.2(8) . .
C27 N5 C23 121.8(10) . .
C27 N5 Cu1 111.6(6) . .
C23 N5 Cu1 126.3(9) . .
C33 N6 C29 117.9(11) . .
C33 N6 Ni2 128.5(9) . .
C29 N6 Ni2 112.8(8) . .
C34 N7 C38 119.4(10) . .
C34 N7 Cu2 126.7(9) . .
C38 N7 Cu2 113.8(8) . .
C40 N8 C44 117.5(10) . .
C40 N8 Ni2 115.5(7) . .
C44 N8 Ni2 126.7(7) . .
C6 O1 Cu2 127.4(6) . .
C6 O1 Ni1 116.2(6) . .
Cu2 O1 Ni1 106.0(3) . .
C6 O2 Cu3 116.8(6) . .
C6 O2 Cu1 121.2(6) . .
Cu3 O2 Cu1 120.1(3) . .
C17 O3 Ni1 114.2(6) . .
C17 O3 Ni2 110.5(6) . .
Ni1 O3 Ni2 101.9(3) . .
C17 O3 Cu1 119.5(6) . .
Ni1 O3 Cu1 114.6(3) . .
Ni2 O3 Cu1 91.9(3) . .
C28 O5 Cu1 114.1(6) . .
C28 O5 Ni2 110.2(6) . .
Cu1 O5 Ni2 102.9(3) . .
C39 O7 Cu2 113.7(6) . .
C39 O7 Ni2 111.1(6) . .
Cu2 O7 Ni2 102.2(3) . .
C39 O7 Ni1 132.1(7) . .
Cu2 O7 Ni1 97.7(3) . .
Ni2 O7 Ni1 95.4(2) . .
C45 O9 Cu1 119.6(8) . .
C47 O11 Cu2 113.3(8) . .
Cu3 O13 Cu3 95.6(3) 3_756 .
O1 Ni1 O3 94.9(3) . .
O1 Ni1 N1 79.7(3) . .
O3 Ni1 N1 93.4(3) . .
O1 Ni1 N3 172.1(3) . .
O3 Ni1 N3 77.8(3) . .
N1 Ni1 N3 103.4(4) . .
O1 Ni1 O14 91.6(3) . .
O3 Ni1 O14 171.8(3) . .
N1 Ni1 O14 92.8(3) . .
N3 Ni1 O14 95.4(3) . .
O1 Ni1 O7 74.7(3) . .
O3 Ni1 O7 80.2(2) . .
N1 Ni1 O7 152.9(3) . .
N3 Ni1 O7 100.9(3) . .
O14 Ni1 O7 96.7(3) . .
N4 Ni2 O3 78.0(3) . .
N4 Ni2 N8 94.3(3) . .
O3 Ni2 N8 109.6(3) . .
N4 Ni2 O5 106.1(3) . .
O3 Ni2 O5 80.5(3) . .
N8 Ni2 O5 158.8(3) . .
N4 Ni2 N6 98.9(4) . .
O3 Ni2 N6 156.6(3) . .
N8 Ni2 N6 93.7(4) . .
O5 Ni2 N6 78.2(3) . .
N4 Ni2 O7 152.6(3) . .
O3 Ni2 O7 81.2(2) . .
N8 Ni2 O7 76.0(3) . .
O5 Ni2 O7 87.7(2) . .
N6 Ni2 O7 107.2(3) . .
O9 Cu1 O5 166.0(3) . .
O9 Cu1 O2 95.3(3) . .
O5 Cu1 O2 95.5(3) . .
O9 Cu1 N5 95.0(3) . .
O5 Cu1 N5 81.0(3) . .
O2 Cu1 N5 145.9(3) . .
O9 Cu1 O3 90.6(3) . .
O5 Cu1 O3 78.0(3) . .
O2 Cu1 O3 104.6(3) . .
N5 Cu1 O3 107.7(3) . .
O11 Cu2 O1 100.7(3) . .
O11 Cu2 O7 177.4(3) . .
O1 Cu2 O7 81.5(3) . .
O11 Cu2 N7 97.5(4) . .
O1 Cu2 N7 157.6(4) . .
O7 Cu2 N7 80.1(4) . .
O2 Cu3 O13 175.0(3) . 3_756
O2 Cu3 O13 92.2(3) . .
O13 Cu3 O13 84.4(3) 3_756 .
O2 Cu3 N2 83.4(3) . .
O13 Cu3 N2 100.1(3) 3_756 .
O13 Cu3 N2 174.8(3) . .
O2 Cu3 Cu3 134.0(2) . 3_756
O13 Cu3 Cu3 42.5(2) 3_756 3_756
O13 Cu3 Cu3 41.9(2) . 3_756
N2 Cu3 Cu3 142.5(3) . 3_756

loop_
_geom_bond_atom_site_label_1
_geom_bond_atom_site_label_2
_geom_bond_distance
_geom_bond_site_symmetry_2
C1 C2 1.366(15) .
C1 N2 1.370(12) .
C2 C3 1.382(16) .
C3 C4 1.386(15) .
C4 C5 1.372(14) .
C5 N2 1.333(12) .
C5 C6 1.510(13) .
C6 O1 1.399(12) .
C6 O2 1.425(11) .
C6 C7 1.498(14) .
C7 N1 1.349(13) .
C7 C8 1.370(15) .
C8 C9 1.333(15) .
C9 C10 1.414(18) .
C10 C11 1.396(17) .
C11 N1 1.319(14) .
C12 N3 1.332(14) .
C12 C13 1.358(15) .
C13 C14 1.396(16) .
C14 C15 1.389(16) .
C15 C16 1.395(14) .
C16 N3 1.348(12) .
C16 C17 1.507(14) .
C17 O3 1.402(11) .
C17 O4 1.443(13) .
C17 C18 1.549(15) .
C18 N4 1.292(13) .
C18 C19 1.364(13) .
C19 C20 1.348(17) .
C20 C21 1.444(18) .
C21 C22 1.365(15) .
C22 N4 1.354(13) .
C23 N5 1.354(12) .
C23 C24 1.414(16) .
C24 C25 1.374(18) .
C25 C26 1.382(15) .
C26 C27 1.380(15) .
C27 N5 1.324(13) .
C27 C28 1.544(13) .
C28 O5 1.397(12) .
C28 O6 1.434(12) .
C28 C29 1.476(15) .
C29 N6 1.337(13) .
C29 C30 1.404(15) .
C30 C31 1.338(16) .
C31 C32 1.347(18) .
C32 C33 1.410(17) .
C33 N6 1.331(14) .
C34 N7 1.341(13) .
C34 C35 1.375(17) .
C35 C36 1.359(18) .
C36 C37 1.345(17) .
C37 C38 1.375(15) .
C38 N7 1.354(14) .
C38 C39 1.517(15) .
C39 O7 1.392(12) .
C39 O8 1.402(12) .
C39 C40 1.555(15) .
C40 N8 1.329(12) .
C40 C41 1.375(15) .
C41 C42 1.412(17) .
C42 C43 1.408(16) .
C43 C44 1.369(16) .
C44 N8 1.350(13) .
C45 O10 1.188(15) .
C45 O9 1.326(14) .
C45 C46 1.497(16) .
C47 O12 1.195(15) .
C47 O11 1.275(14) .
C47 C48 1.577(17) .
C49 O15 1.35(3) .
N1 Ni1 2.063(9) .
N2 Cu3 1.968(8) .
N3 Ni1 2.067(9) .
N4 Ni2 2.069(8) .
N5 Cu1 2.038(8) .
N6 Ni2 2.101(9) .
N7 Cu2 2.009(9) .
N8 Ni2 2.087(9) .
O1 Cu2 1.932(7) .
O1 Ni1 1.999(7) .
O2 Cu3 1.888(7) .
O2 Cu1 1.986(6) .
O3 Ni1 2.041(6) .
O3 Ni2 2.072(7) .
O3 Cu1 2.308(7) .
O3W O3WA 1.14(2) .
O5 Cu1 1.939(7) .
O5 Ni2 2.092(7) .
O7 Cu2 1.971(7) .
O7 Ni2 2.122(6) .
O7 Ni1 2.193(7) .
O7WA O7W 1.02(8) .
O9 Cu1 1.927(7) .
O9W O9WA 1.39(6) .
O11 Cu2 1.920(7) .
O13 Cu3 1.926(7) 3_756
O13 Cu3 1.947(7) .
O14 Ni1 2.072(7) .
Cu3 O13 1.926(7) 3_756
Cu3 Cu3 2.868(3) 3_756
